data_9004755
loop_
_publ_author_name
'Burns, P. C.'
'Deely, K. M.'
'Hayden, L. A.'

_publ_section_title
;
 The crystal chemistry of the zippeite group
 Sample : Sodium-zippeite
;
_journal_name_full 'The Canadian Mineralogist'
_journal_page_first 687
_journal_page_last 706
_journal_paper_doi 10.2113/gscanmin.41.3.687
_journal_volume 41
_journal_year 2003
_chemical_formula_sum 'H27 Na5 O52 S4 U8'
_chemical_name_mineral Zippeite
_space_group_IT_number 14
_symmetry_space_group_name_Hall '-P 2yn'
_symmetry_space_group_name_H-M 'P 1 21/n 1'
_cell_angle_alpha 90
_cell_angle_beta 104.461
_cell_angle_gamma 90
_cell_formula_units_Z 4
_cell_length_a 17.6425
_cell_length_b 14.6272
_cell_length_c 17.6922
_cell_volume 4421.006
_database_code_amcsd 0005848
_exptl_crystal_density_diffrn 4.517
_cod_original_formula_sum 'U8 S4 Na5 O52 H27'
_cod_database_code 9004755

loop_
_space_group_symop_operation_xyz
x,y,z
1/2+x,1/2-y,1/2+z
1/2-x,1/2+y,1/2-z
-x,-y,-z

loop_
_atom_site_label
_atom_site_fract_x
_atom_site_fract_y
_atom_site_fract_z
_atom_site_U_iso_or_equiv
_atom_site_type_symbol
_atom_site_attached_hydrogens
U(1) 0.33840 0.23230 0.83770 0.01000 U 0
U(2) 0.26030 0.22500 0.00960 0.01100 U 0
U(3) 0.58450 0.25630 0.83470 0.01000 U 0
U(4) 0.49910 0.26490 0.00900 0.01200 U 0
U(5) 0.82570 0.21860 0.83260 0.01300 U 0
U(6) 0.75690 0.21680 0.00780 0.01100 U 0
U(7) 0.99650 0.24620 0.00910 0.01100 U 0
U(8) 0.09420 0.25160 0.83290 0.01100 U 0
S(1) 0.92130 0.24500 0.17100 0.00800 S 0
S(2) 0.66680 0.24870 0.67130 0.01500 S 0
S(3) 0.17140 0.24580 0.67280 0.01300 S 0
S(4) 0.42350 0.26040 0.17480 0.01800 S 0
Na(1) 0.17950 0.02280 0.67340 0.03600 Na 0
Na(2) 0.91920 0.03010 0.19160 0.03200 Na 0
Na(3) 0.67050 0.01450 0.67450 0.04800 Na 0
Na(4) 0.23600 0.50040 0.99070 0.04600 Na 0
Na(5) 0.56680 -0.02910 0.81330 0.04300 Na 0
O(1) 0.71850 0.23770 0.87680 0.01300 O 0
O(2) 0.22140 0.24140 0.87790 0.01500 O 0
O(3) 0.59540 0.37470 0.86920 0.01800 O 0
O(4) 0.86860 0.23770 0.96430 0.02200 O 0
O(5) 0.88470 0.31170 0.21540 0.02000 O 0
O(6) 0.23090 0.18710 0.72020 0.01900 O 0
O(7) 0.20800 0.31490 0.62780 0.01800 O 0
O(8) 0.13370 0.30370 0.72130 0.01800 O 0
O(9) 0.86240 0.18480 0.12550 0.01800 O 0
O(10) 0.47290 0.24500 0.87990 0.01300 O 0
O(11) 0.36960 0.26230 0.96830 0.01700 O 0
O(12) 0.70850 0.31470 0.62800 0.01900 O 0
O(13) 0.33220 0.34960 0.81210 0.02100 O 0
O(14) 0.72160 0.18510 0.71400 0.01800 O 0
O(15) 0.09300 0.36900 0.86670 0.01900 O 0
O(16) 0.38180 0.32550 0.21600 0.01800 O 0
O(17) 0.49920 0.15240 0.04070 0.02000 O 0
O(18) 0.63580 0.30830 0.72520 0.02100 O 0
O(19) 0.47990 0.20560 0.23200 0.02200 O 0
O(20) 0.95390 0.30390 0.12010 0.01800 O 0
O(21) 0.98040 0.19080 0.22490 0.02000 O 0
O(22) 0.36610 0.20080 0.12880 0.02000 O 0
O(23) 0.11480 0.19290 0.61480 0.01900 O 0
O(24) 0.75460 0.09750 0.99660 0.01900 O 0
O(25) 0.45890 0.31690 0.12540 0.02700 O 0
O(26) 0.99560 0.36540 0.97670 0.02200 O 0
O(27) 0.50490 0.38700 0.99160 0.01500 O 0
O(28) 0.24280 0.34110 0.02650 0.01700 O 0
O(29) 0.60540 0.20190 0.61210 0.02400 O 0
O(30) 0.26830 0.10610 0.99930 0.02000 O 0
O(31) 0.00300 0.13250 0.04270 0.02700 O 0
O(32) 0.83520 0.33630 0.81480 0.02400 O 0
O(33) 0.34370 0.11290 0.85280 0.02300 O 0
O(34) 0.57230 0.14370 0.79540 0.02400 O 0
O(35) 0.82500 0.09890 0.84450 0.02100 O 0
O(36) 0.75280 0.33280 0.02710 0.03000 O 0
O(37) 0.08870 0.13920 0.79690 0.01600 O 0
O-H(1) 0.61620 0.20710 0.96810 0.01200 O 1
O-H(2) 0.11730 0.20520 0.96750 0.01000 O 1
O-H(3) 0.97110 0.20250 0.87420 0.01500 O 1
Wat(1) 0.78410 0.01220 0.18880 0.03100 O 2
Wat(2) 0.04140 0.00530 0.67020 0.02700 O 2
Wat(3) 0.69720 -0.02290 0.80790 0.03600 O 2
Wat(4) 0.53050 0.00630 0.66830 0.03100 O 2
Wat(5) 0.04800 0.00220 0.17880 0.05100 O 2
Wat(6) 0.14120 -0.01290 0.53550 0.03800 O 2
Wat(7) 0.12040 0.50200 0.03090 0.03400 O 2
Wat(8) 0.59900 0.01730 0.95230 0.04200 O 2
Wat(9) 0.30890 0.02270 0.65120 0.03300 O 2
Wat(10) 0.88850 -0.01890 0.04710 0.03300 O 2
Wat(11) 0.79430 0.00690 0.64570 0.04100 O 2
Wat(12) 0.43530 -0.02150 0.80360 0.04300 O 2

loop_
_cod_changelog_entry_id
_cod_changelog_entry_author
_cod_changelog_entry_date
_cod_changelog_entry_text
1
;cod-tools version 3.8.0
Id: cif_guess_AMCSD_atom_types 9581 2023-05-17 12:35:41Z saulius
;
2023-05-23T09:16:07+03:00
;Derived atom types and hydrogen counts
from atom names that follow the AMCSD naming convention
(Wat == water, O-H == hydroxyl).
;

loop_
_cod_related_entry_id
_cod_related_entry_database
_cod_related_entry_code
1 AMCSD 0005848
